data_1535878
loop_
_publ_author_name
'Iskhakova, L.D.'
'Kozlova, N.P.'
'Marugin, V.V.'

_publ_section_title
;
 Crystal structure of Ce (Se O4)2
;
_journal_name_full Kristallografiya
_journal_page_first 1089
_journal_page_last 1093
_journal_volume 35
_journal_year 1990
_chemical_formula_sum 'Ce O8 Se2'
_chemical_name_systematic 'Ce (Se O4)2'
_space_group_IT_number 61
_symmetry_space_group_name_Hall '-P 2ac 2ab'
_symmetry_space_group_name_H-M 'P b c a'
_cell_angle_alpha 90
_cell_angle_beta 90
_cell_angle_gamma 90
_cell_formula_units_Z 8
_cell_length_a 9.748
_cell_length_b 9.174
_cell_length_c 13.74
_cell_volume 1228.743
_citation_journal_id_ASTM KRISAJ
_cod_data_source_file Iskhakova_KRISAJ_1990_1026.cif
_cod_data_source_block Ce1O8Se2
_cod_original_formula_sum 'Ce1 O8 Se2'
_cod_database_code 1535878

loop_
_symmetry_equiv_pos_as_xyz
x,y,z
-x+1/2,-y,z+1/2
x+1/2,-y+1/2,-z
-x,y+1/2,-z+1/2
-x,-y,-z
x-1/2,y,-z-1/2
-x-1/2,y-1/2,z
x,-y-1/2,z-1/2

loop_
_atom_site_label
_atom_site_type_symbol
_atom_site_fract_x
_atom_site_fract_y
_atom_site_fract_z
_atom_site_occupancy
_atom_site_U_iso_or_equiv
O7 O-2 0.2387 0.2696 0.185 1 0.0
Se2 Se+6 0.39439 0.31557 0.15417 1 0.0
O8 O-2 0.4202 0.2582 0.0433 1 0.0
O6 O-2 0.0002 0.2373 0.2723 1 0.0
O4 O-2 0.3127 0.114 0.3724 1 0.0
Se1 Se+6 0.22471 0.49877 -0.06049 1 0.0
O1 O-2 0.1442 0.42 0.0284 1 0.0
O2 O-2 0.3859 0.4157 0.3713 1 0.0
Ce1 Ce+4 0.03638 0.22142 0.10378 1 0.0
O5 O-2 0.0858 -0.0089 0.1595 1 0.0
O3 O-2 0.1662 0.3845 0.4858 1 0.0
